data_7119992
loop_
_publ_author_name
'Armstrong, Roly J.'
'Sandford, Christopher'
'Garc\'ia-Ruiz, Cristina'
'Aggarwal, Varinder K.'

_publ_section_title
;
 Conjunctive functionalization of vinyl boronate complexes with
 electrophiles: a diastereoselective three-component coupling.
;
_journal_issue 36
_journal_name_full 'Chemical communications (Cambridge, England)'
_journal_page_first 4922
_journal_page_last 4925
_journal_paper_doi 10.1039/c7cc01671a
_journal_volume 53
_journal_year 2017
_chemical_formula_moiety 'C27 H31 B O2 Se'
_chemical_formula_sum 'C27 H31 B O2 Se'
_chemical_formula_weight 477.29
_chemical_name_systematic
;
 ?
;
_space_group_crystal_system monoclinic
_space_group_IT_number 14
_space_group_name_Hall '-P 2yn'
_space_group_name_H-M_alt 'P 1 21/n 1'
_symmetry_space_group_name_Hall '-P 2yn'
_symmetry_space_group_name_H-M 'P 1 21/n 1'
_atom_sites_solution_hydrogens geom
_audit_creation_date 2016-02-03
_audit_creation_method
;
Olex2 1.2
(compiled 2015.09.30 svn.r3233 for OlexSys, GUI svn.r5103)
;
_audit_update_record
;
2017-02-22 deposited with the CCDC.
2017-04-07 downloaded from the CCDC.
;
_cell_angle_alpha 90
_cell_angle_beta 102.032(3)
_cell_angle_gamma 90
_cell_formula_units_Z 4
_cell_length_a 10.4862(5)
_cell_length_b 11.7144(5)
_cell_length_c 20.1408(9)
_cell_measurement_reflns_used 9882
_cell_measurement_temperature 100
_cell_measurement_theta_max 27.65
_cell_measurement_theta_min 2.42
_cell_volume 2419.73(19)
_computing_cell_refinement 'SAINT v8.34A (Bruker, 2013)'
_computing_data_reduction 'SAINT v8.34A (Bruker, 2013)'
_computing_molecular_graphics 'Olex2 (Dolomanov et al., 2009)'
_computing_publication_material 'Olex2 (Dolomanov et al., 2009)'
_computing_structure_refinement 'ShelXL (Sheldrick, 2015)'
_computing_structure_solution
;
Superflip (Palatinus & Chapuis, 2007;Palatinus & van der Lee, 2008;
Palatinus et al., 2012)
;
_diffrn_ambient_temperature 100
_diffrn_detector 'Bruker area detector'
_diffrn_detector_type 'CCD area detector'
_diffrn_measured_fraction_theta_full 1.000
_diffrn_measured_fraction_theta_max 0.994
_diffrn_measurement_device 'Bruker Apex II kappa CCD area detector'
_diffrn_measurement_device_type 'Bruker Apex II kappa CCD area detector'
_diffrn_measurement_method '\f and \w scans'
_diffrn_radiation_monochromator graphite
_diffrn_radiation_type MoK\a
_diffrn_radiation_wavelength 0.71073
_diffrn_reflns_av_R_equivalents 0.0576
_diffrn_reflns_av_unetI/netI 0.0364
_diffrn_reflns_Laue_measured_fraction_full 1.000
_diffrn_reflns_Laue_measured_fraction_max 0.994
_diffrn_reflns_limit_h_max 14
_diffrn_reflns_limit_h_min -14
_diffrn_reflns_limit_k_max 16
_diffrn_reflns_limit_k_min -13
_diffrn_reflns_limit_l_max 28
_diffrn_reflns_limit_l_min -28
_diffrn_reflns_number 53076
_diffrn_reflns_point_group_measured_fraction_full 1.000
_diffrn_reflns_point_group_measured_fraction_max 0.994
_diffrn_reflns_theta_full 25.242
_diffrn_reflns_theta_max 30.249
_diffrn_reflns_theta_min 2.023
_diffrn_source 'fine-focus sealed tube'
_diffrn_standards_number 0
_exptl_absorpt_coefficient_mu 1.572
_exptl_absorpt_correction_T_max 0.7460
_exptl_absorpt_correction_T_min 0.6083
_exptl_absorpt_correction_type multi-scan
_exptl_absorpt_process_details
;
SADABS-2014/4 (Bruker,2014/4) was used for absorption correction.
wR2(int) was 0.0733 before and 0.0521 after correction.
The Ratio of minimum to maximum transmission is 0.8154.
The \l/2 correction factor is 0.00150.
;
_exptl_crystal_colour 'clear colourless'
_exptl_crystal_colour_lustre clear
_exptl_crystal_colour_primary colourless
_exptl_crystal_density_diffrn 1.310
_exptl_crystal_description block
_exptl_crystal_F_000 992
_exptl_crystal_size_max 0.498
_exptl_crystal_size_mid 0.275
_exptl_crystal_size_min 0.15
_refine_diff_density_max 0.717
_refine_diff_density_min -0.343
_refine_diff_density_rms 0.064
_refine_ls_extinction_method none
_refine_ls_goodness_of_fit_ref 1.014
_refine_ls_hydrogen_treatment constr
_refine_ls_matrix_type full
_refine_ls_number_parameters 284
_refine_ls_number_reflns 7168
_refine_ls_number_restraints 0
_refine_ls_restrained_S_all 1.014
_refine_ls_R_factor_all 0.0494
_refine_ls_R_factor_gt 0.0328
_refine_ls_shift/su_max 0.003
_refine_ls_shift/su_mean 0.000
_refine_ls_structure_factor_coef Fsqd
_refine_ls_weighting_details 'w=1/[\s^2^(Fo^2^)+(0.0307P)^2^+1.2188P] where P=(Fo^2^+2Fc^2^)/3'
_refine_ls_weighting_scheme calc
_refine_ls_wR_factor_gt 0.0697
_refine_ls_wR_factor_ref 0.0754
_reflns_Friedel_coverage 0.000
_reflns_number_gt 5701
_reflns_number_total 7168
_reflns_threshold_expression 'I > 2\s(I)'
_cod_data_source_file c7cc01671a2.cif
_cod_data_source_block rja131rc
_cod_depositor_comments 'Adding full bibliography for 7119992.cif.'
_cod_original_cell_volume 2419.74(19)
_cod_database_code 7119992
_shelxl_version_number 2013-4
_shelx_space_group_comment
;
The symmetry employed for this shelxl refinement is uniquely defined
by the following loop, which should always be used as a source of
symmetry information in preference to the above space-group names.
They are only intended as comments.
;
_olex2_refinement_description
;
1. Fixed Uiso
 At 1.2 times of:
  All C(H) groups, All C(H,H) groups
 At 1.5 times of:
  All C(H,H,H) groups
2.a Ternary CH refined with riding coordinates:
 C7(H7), C15(H15)
2.b Secondary CH2 refined with riding coordinates:
 C8(H8A,H8B)
2.c Aromatic/amide H refined with riding coordinates:
 C2(H2), C3(H3), C4(H4), C5(H5), C6(H6), C10(H10), C11(H11), C12(H12),
 C13(H13), C14(H14), C17(H17), C18(H18), C19(H19), C20(H20), C21(H21)
2.d Idealised Me refined as rotating group:
 C23(H23A,H23B,H23C), C24(H24A,H24B,H24C), C26(H26A,H26B,H26C), C27(H27A,H27B,
 H27C)
;
_olex2_submission_special_instructions 'No special instructions were received'

loop_
_space_group_symop_operation_xyz
'x, y, z'
'-x+1/2, y+1/2, -z+1/2'
'-x, -y, -z'
'x-1/2, -y-1/2, z-1/2'

loop_
_atom_site_label
_atom_site_type_symbol
_atom_site_fract_x
_atom_site_fract_y
_atom_site_fract_z
_atom_site_U_iso_or_equiv
_atom_site_adp_type
_atom_site_occupancy
_atom_site_site_symmetry_order
_atom_site_calc_flag
_atom_site_refinement_flags_posn
B3 B 1.07449(17) 0.31308(14) 0.55579(9) 0.0148(3) Uani 1 1 d .
C1 C 0.79027(16) 0.29223(14) 0.64788(8) 0.0183(3) Uani 1 1 d .
C2 C 0.72664(17) 0.18808(14) 0.63560(9) 0.0228(3) Uani 1 1 d .
H2 H 0.6822 0.1695 0.5920 0.027 Uiso 1 1 calc R
C3 C 0.72950(19) 0.11168(15) 0.68853(9) 0.0274(4) Uani 1 1 d .
H3 H 0.6885 0.0412 0.6800 0.033 Uiso 1 1 calc R
C4 C 0.79282(19) 0.13942(16) 0.75386(9) 0.0277(4) Uani 1 1 d .
H4 H 0.7950 0.0876 0.7891 0.033 Uiso 1 1 calc R
C5 C 0.85272(18) 0.24437(17) 0.76645(9) 0.0281(4) Uani 1 1 d .
H5 H 0.8935 0.2641 0.8105 0.034 Uiso 1 1 calc R
C6 C 0.85236(17) 0.32060(16) 0.71373(9) 0.0239(4) Uani 1 1 d .
H6 H 0.8937 0.3909 0.7224 0.029 Uiso 1 1 calc R
C7 C 0.82682(15) 0.30396(12) 0.50316(8) 0.0144(3) Uani 1 1 d .
H7 H 0.8222 0.2239 0.5165 0.017 Uiso 1 1 calc R
C8 C 0.72050(15) 0.32586(14) 0.43958(8) 0.0167(3) Uani 1 1 d .
H8A H 0.7081 0.4076 0.4338 0.020 Uiso 1 1 calc R
H8B H 0.7502 0.2970 0.4003 0.020 Uiso 1 1 calc R
C9 C 0.59173(15) 0.27164(13) 0.44191(8) 0.0153(3) Uani 1 1 d .
C10 C 0.48468(16) 0.33603(15) 0.44966(8) 0.0205(3) Uani 1 1 d .
H10 H 0.4925 0.4149 0.4542 0.025 Uiso 1 1 calc R
C11 C 0.36651(17) 0.28429(18) 0.45077(9) 0.0298(4) Uani 1 1 d .
H11 H 0.2955 0.3285 0.4559 0.036 Uiso 1 1 calc R
C12 C 0.35359(18) 0.16794(19) 0.44428(9) 0.0331(5) Uani 1 1 d .
H12 H 0.2739 0.1335 0.4448 0.040 Uiso 1 1 calc R
C13 C 0.4592(2) 0.10206(16) 0.43699(9) 0.0316(4) Uani 1 1 d .
H13 H 0.4509 0.0232 0.4329 0.038 Uiso 1 1 calc R
C14 C 0.57783(17) 0.15391(14) 0.43575(9) 0.0234(4) Uani 1 1 d .
H14 H 0.6487 0.1094 0.4308 0.028 Uiso 1 1 calc R
C15 C 0.96389(14) 0.32764(12) 0.49027(8) 0.0142(3) Uani 1 1 d .
H15 H 0.9660 0.4068 0.4747 0.017 Uiso 1 1 calc R
C16 C 0.99187(14) 0.24989(13) 0.43437(8) 0.0143(3) Uani 1 1 d .
C17 C 1.02043(15) 0.29532(13) 0.37540(8) 0.0178(3) Uani 1 1 d .
H17 H 1.0240 0.3741 0.3704 0.021 Uiso 1 1 calc R
C18 C 1.04361(16) 0.22494(14) 0.32402(8) 0.0207(3) Uani 1 1 d .
H18 H 1.0627 0.2567 0.2849 0.025 Uiso 1 1 calc R
C19 C 1.03854(16) 0.10741(14) 0.33053(9) 0.0216(3) Uani 1 1 d .
H19 H 1.0531 0.0604 0.2957 0.026 Uiso 1 1 calc R
C20 C 1.01167(16) 0.06027(14) 0.38917(9) 0.0203(3) Uani 1 1 d .
H20 H 1.0090 -0.0186 0.3940 0.024 Uiso 1 1 calc R
C21 C 0.98872(15) 0.13095(13) 0.44082(8) 0.0175(3) Uani 1 1 d .
H21 H 0.9711 0.0989 0.4802 0.021 Uiso 1 1 calc R
C22 C 1.25410(15) 0.35115(13) 0.63808(8) 0.0167(3) Uani 1 1 d .
C23 C 1.39798(16) 0.36209(16) 0.63840(9) 0.0252(4) Uani 1 1 d .
H23A H 1.4174 0.3219 0.6002 0.038 Uiso 1 1 calc GR
H23B H 1.4478 0.3300 0.6796 0.038 Uiso 1 1 calc GR
H23C H 1.4200 0.4412 0.6357 0.038 Uiso 1 1 calc GR
C24 C 1.21380(19) 0.43421(14) 0.68776(9) 0.0245(4) Uani 1 1 d .
H24A H 1.2314 0.5109 0.6754 0.037 Uiso 1 1 calc GR
H24B H 1.2622 0.4184 0.7328 0.037 Uiso 1 1 calc GR
H24C H 1.1223 0.4259 0.6866 0.037 Uiso 1 1 calc GR
C25 C 1.20624(15) 0.22636(13) 0.64635(8) 0.0164(3) Uani 1 1 d .
C26 C 1.18866(17) 0.19622(14) 0.71686(9) 0.0229(3) Uani 1 1 d .
H26A H 1.1264 0.2471 0.7298 0.034 Uiso 1 1 calc GR
H26B H 1.2707 0.2033 0.7484 0.034 Uiso 1 1 calc GR
H26C H 1.1578 0.1191 0.7172 0.034 Uiso 1 1 calc GR
C27 C 1.28806(18) 0.13560(15) 0.62070(10) 0.0255(4) Uani 1 1 d .
H27A H 1.2462 0.0627 0.6205 0.038 Uiso 1 1 calc GR
H27B H 1.3729 0.1326 0.6500 0.038 Uiso 1 1 calc GR
H27C H 1.2966 0.1543 0.5754 0.038 Uiso 1 1 calc GR
O1 O 1.18036(11) 0.38359(9) 0.57076(5) 0.0162(2) Uani 1 1 d .
O2 O 1.07797(11) 0.22509(9) 0.60059(6) 0.0172(2) Uani 1 1 d .
Se1 Se 0.79214(2) 0.40232(2) 0.57771(2) 0.01927(5) Uani 1 1 d .

loop_
_atom_site_aniso_label
_atom_site_aniso_U_11
_atom_site_aniso_U_22
_atom_site_aniso_U_33
_atom_site_aniso_U_23
_atom_site_aniso_U_13
_atom_site_aniso_U_12
B3 0.0160(8) 0.0128(7) 0.0149(8) -0.0009(6) 0.0020(6) 0.0011(6)
C1 0.0173(7) 0.0209(7) 0.0172(7) -0.0036(6) 0.0051(6) 0.0018(6)
C2 0.0264(9) 0.0241(8) 0.0179(8) -0.0034(6) 0.0045(7) -0.0027(7)
C3 0.0352(10) 0.0241(9) 0.0248(9) -0.0006(7) 0.0107(8) -0.0022(7)
C4 0.0313(10) 0.0345(9) 0.0200(9) 0.0043(7) 0.0113(8) 0.0054(8)
C5 0.0259(9) 0.0445(11) 0.0144(8) -0.0031(7) 0.0058(7) -0.0005(8)
C6 0.0214(8) 0.0312(9) 0.0197(8) -0.0077(7) 0.0059(7) -0.0030(7)
C7 0.0149(7) 0.0137(6) 0.0135(7) -0.0006(5) 0.0006(6) -0.0009(5)
C8 0.0140(7) 0.0195(7) 0.0154(7) 0.0026(6) 0.0003(6) -0.0007(6)
C9 0.0136(7) 0.0189(7) 0.0120(7) 0.0012(5) -0.0004(6) -0.0011(6)
C10 0.0191(8) 0.0264(8) 0.0151(7) -0.0032(6) 0.0011(6) 0.0015(6)
C11 0.0162(8) 0.0542(12) 0.0191(8) -0.0028(8) 0.0038(7) -0.0009(8)
C12 0.0215(9) 0.0571(13) 0.0187(9) 0.0078(8) -0.0005(7) -0.0187(9)
C13 0.0369(10) 0.0252(9) 0.0256(9) 0.0075(7) -0.0096(8) -0.0146(8)
C14 0.0237(9) 0.0192(8) 0.0235(9) 0.0009(6) -0.0041(7) 0.0007(6)
C15 0.0147(7) 0.0115(6) 0.0151(7) 0.0004(5) 0.0000(6) -0.0016(5)
C16 0.0105(7) 0.0156(7) 0.0150(7) -0.0006(5) -0.0018(5) -0.0013(5)
C17 0.0151(7) 0.0164(7) 0.0197(8) 0.0033(6) -0.0014(6) -0.0025(6)
C18 0.0168(7) 0.0280(8) 0.0166(7) 0.0010(6) 0.0022(6) -0.0030(7)
C19 0.0175(7) 0.0262(8) 0.0202(8) -0.0054(7) 0.0018(6) 0.0012(6)
C20 0.0193(8) 0.0159(7) 0.0241(8) -0.0029(6) 0.0005(7) -0.0009(6)
C21 0.0175(7) 0.0169(7) 0.0172(7) 0.0017(6) 0.0017(6) -0.0008(6)
C22 0.0185(7) 0.0162(7) 0.0129(7) 0.0030(6) -0.0028(6) -0.0018(6)
C23 0.0193(8) 0.0309(9) 0.0219(8) 0.0065(7) -0.0038(7) -0.0059(7)
C24 0.0361(10) 0.0155(7) 0.0196(8) -0.0024(6) 0.0007(7) -0.0031(7)
C25 0.0151(7) 0.0149(7) 0.0167(7) 0.0013(6) -0.0025(6) -0.0005(6)
C26 0.0251(9) 0.0214(8) 0.0204(8) 0.0069(6) 0.0008(7) -0.0023(7)
C27 0.0257(9) 0.0201(8) 0.0294(9) 0.0004(7) 0.0025(7) 0.0061(7)
O1 0.0170(5) 0.0159(5) 0.0130(5) 0.0024(4) -0.0031(4) -0.0026(4)
O2 0.0165(5) 0.0144(5) 0.0181(5) 0.0025(4) -0.0025(4) -0.0025(4)
Se1 0.02312(9) 0.01470(8) 0.01931(8) -0.00310(6) 0.00287(6) 0.00076(6)

loop_
_atom_type_symbol
_atom_type_description
_atom_type_scat_dispersion_real
_atom_type_scat_dispersion_imag
_atom_type_scat_source
C C 0.0033 0.0016 'International Tables Vol C Tables 4.2.6.8 and 6.1.1.4'
H H 0.0000 0.0000 'International Tables Vol C Tables 4.2.6.8 and 6.1.1.4'
B B 0.0013 0.0007 'International Tables Vol C Tables 4.2.6.8 and 6.1.1.4'
O O 0.0106 0.0060 'International Tables Vol C Tables 4.2.6.8 and 6.1.1.4'
Se Se -0.0929 2.2259 'International Tables Vol C Tables 4.2.6.8 and 6.1.1.4'

loop_
_geom_angle_atom_site_label_1
_geom_angle_atom_site_label_2
_geom_angle_atom_site_label_3
_geom_angle
O1 B3 C15 122.85(14)
O2 B3 C15 123.32(14)
O2 B3 O1 113.70(14)
C2 C1 C6 119.49(16)
C2 C1 Se1 122.59(12)
C6 C1 Se1 117.90(13)
C1 C2 H2 120.1
C3 C2 C1 119.84(16)
C3 C2 H2 120.1
C2 C3 H3 119.7
C4 C3 C2 120.56(17)
C4 C3 H3 119.7
C3 C4 H4 120.2
C5 C4 C3 119.61(17)
C5 C4 H4 120.2
C4 C5 H5 119.8
C4 C5 C6 120.30(17)
C6 C5 H5 119.8
C1 C6 H6 119.9
C5 C6 C1 120.16(17)
C5 C6 H6 119.9
C8 C7 H7 108.7
C8 C7 C15 111.78(12)
C8 C7 Se1 108.57(10)
C15 C7 H7 108.7
C15 C7 Se1 110.36(10)
Se1 C7 H7 108.7
C7 C8 H8A 108.8
C7 C8 H8B 108.8
H8A C8 H8B 107.7
C9 C8 C7 113.88(13)
C9 C8 H8A 108.8
C9 C8 H8B 108.8
C10 C9 C8 121.82(14)
C10 C9 C14 118.50(15)
C14 C9 C8 119.68(15)
C9 C10 H10 119.6
C11 C10 C9 120.78(17)
C11 C10 H10 119.6
C10 C11 H11 119.9
C12 C11 C10 120.27(18)
C12 C11 H11 119.9
C11 C12 H12 120.0
C11 C12 C13 119.92(17)
C13 C12 H12 120.0
C12 C13 H13 120.1
C12 C13 C14 119.87(17)
C14 C13 H13 120.1
C9 C14 H14 119.7
C13 C14 C9 120.66(17)
C13 C14 H14 119.7
B3 C15 H15 108.0
C7 C15 B3 112.96(13)
C7 C15 H15 108.0
C16 C15 B3 109.46(12)
C16 C15 C7 110.34(12)
C16 C15 H15 108.0
C17 C16 C15 120.77(13)
C17 C16 C21 118.28(15)
C21 C16 C15 120.95(14)
C16 C17 H17 119.5
C18 C17 C16 120.90(15)
C18 C17 H17 119.5
C17 C18 H18 119.8
C17 C18 C19 120.36(15)
C19 C18 H18 119.8
C18 C19 H19 120.1
C20 C19 C18 119.71(16)
C20 C19 H19 120.1
C19 C20 H20 120.0
C19 C20 C21 119.92(15)
C21 C20 H20 120.0
C16 C21 H21 119.6
C20 C21 C16 120.82(15)
C20 C21 H21 119.6
C23 C22 C24 110.94(14)
C23 C22 C25 114.84(13)
C24 C22 C25 112.89(13)
O1 C22 C23 108.40(13)
O1 C22 C24 106.16(12)
O1 C22 C25 102.81(11)
C22 C23 H23A 109.5
C22 C23 H23B 109.5
C22 C23 H23C 109.5
H23A C23 H23B 109.5
H23A C23 H23C 109.5
H23B C23 H23C 109.5
C22 C24 H24A 109.5
C22 C24 H24B 109.5
C22 C24 H24C 109.5
H24A C24 H24B 109.5
H24A C24 H24C 109.5
H24B C24 H24C 109.5
C26 C25 C22 115.00(13)
C26 C25 C27 110.08(13)
C27 C25 C22 113.59(14)
O2 C25 C22 102.44(11)
O2 C25 C26 108.25(13)
O2 C25 C27 106.75(13)
C25 C26 H26A 109.5
C25 C26 H26B 109.5
C25 C26 H26C 109.5
H26A C26 H26B 109.5
H26A C26 H26C 109.5
H26B C26 H26C 109.5
C25 C27 H27A 109.5
C25 C27 H27B 109.5
C25 C27 H27C 109.5
H27A C27 H27B 109.5
H27A C27 H27C 109.5
H27B C27 H27C 109.5
B3 O1 C22 107.19(12)
B3 O2 C25 107.63(12)
C1 Se1 C7 101.47(6)

loop_
_geom_bond_atom_site_label_1
_geom_bond_atom_site_label_2
_geom_bond_distance
B3 C15 1.574(2)
B3 O1 1.366(2)
B3 O2 1.365(2)
C1 C2 1.388(2)
C1 C6 1.390(2)
C1 Se1 1.9164(17)
C2 H2 0.9300
C2 C3 1.387(2)
C3 H3 0.9300
C3 C4 1.383(3)
C4 H4 0.9300
C4 C5 1.380(3)
C5 H5 0.9300
C5 C6 1.387(3)
C6 H6 0.9300
C7 H7 0.9800
C7 C8 1.534(2)
C7 C15 1.538(2)
C7 Se1 1.9854(15)
C8 H8A 0.9700
C8 H8B 0.9700
C8 C9 1.502(2)
C9 C10 1.388(2)
C9 C14 1.390(2)
C10 H10 0.9300
C10 C11 1.384(2)
C11 H11 0.9300
C11 C12 1.373(3)
C12 H12 0.9300
C12 C13 1.383(3)
C13 H13 0.9300
C13 C14 1.389(3)
C14 H14 0.9300
C15 H15 0.9800
C15 C16 1.524(2)
C16 C17 1.390(2)
C16 C21 1.400(2)
C17 H17 0.9300
C17 C18 1.384(2)
C18 H18 0.9300
C18 C19 1.385(2)
C19 H19 0.9300
C19 C20 1.385(2)
C20 H20 0.9300
C20 C21 1.389(2)
C21 H21 0.9300
C22 C23 1.513(2)
C22 C24 1.518(2)
C22 C25 1.566(2)
C22 O1 1.4641(18)
C23 H23A 0.9600
C23 H23B 0.9600
C23 H23C 0.9600
C24 H24A 0.9600
C24 H24B 0.9600
C24 H24C 0.9600
C25 C26 1.511(2)
C25 C27 1.523(2)
C25 O2 1.4636(18)
C26 H26A 0.9600
C26 H26B 0.9600
C26 H26C 0.9600
C27 H27A 0.9600
C27 H27B 0.9600
C27 H27C 0.9600

loop_
_geom_torsion_atom_site_label_1
_geom_torsion_atom_site_label_2
_geom_torsion_atom_site_label_3
_geom_torsion_atom_site_label_4
_geom_torsion
B3 C15 C16 C17 -114.43(15)
B3 C15 C16 C21 65.96(18)
C1 C2 C3 C4 1.5(3)
C2 C1 C6 C5 1.2(3)
C2 C3 C4 C5 0.5(3)
C3 C4 C5 C6 -1.6(3)
C4 C5 C6 C1 0.7(3)
C6 C1 C2 C3 -2.3(3)
C7 C8 C9 C10 108.59(17)
C7 C8 C9 C14 -71.85(19)
C7 C15 C16 C17 120.66(15)
C7 C15 C16 C21 -58.95(18)
C8 C7 C15 B3 176.53(12)
C8 C7 C15 C16 -60.59(16)
C8 C9 C10 C11 179.14(15)
C8 C9 C14 C13 -179.26(15)
C9 C10 C11 C12 0.1(3)
C10 C9 C14 C13 0.3(2)
C10 C11 C12 C13 0.4(3)
C11 C12 C13 C14 -0.5(3)
C12 C13 C14 C9 0.1(3)
C14 C9 C10 C11 -0.4(2)
C15 B3 O1 C22 174.46(14)
C15 B3 O2 C25 168.48(14)
C15 C7 C8 C9 162.38(13)
C15 C16 C17 C18 -178.85(14)
C15 C16 C21 C20 178.68(14)
C16 C17 C18 C19 0.1(2)
C17 C16 C21 C20 -0.9(2)
C17 C18 C19 C20 -0.8(2)
C18 C19 C20 C21 0.6(2)
C19 C20 C21 C16 0.3(2)
C21 C16 C17 C18 0.8(2)
C22 C25 O2 B3 19.84(15)
C23 C22 C25 C26 100.87(17)
C23 C22 C25 C27 -27.23(19)
C23 C22 C25 O2 -141.96(13)
C23 C22 O1 B3 142.88(14)
C24 C22 C25 C26 -27.67(19)
C24 C22 C25 C27 -155.77(14)
C24 C22 C25 O2 89.50(15)
C24 C22 O1 B3 -97.88(14)
C25 C22 O1 B3 20.89(15)
C26 C25 O2 B3 141.74(13)
C27 C25 O2 B3 -99.78(14)
O1 B3 C15 C7 -141.48(15)
O1 B3 C15 C16 95.15(17)
O1 B3 O2 C25 -7.63(18)
O1 C22 C25 C26 -141.61(13)
O1 C22 C25 C27 90.29(15)
O1 C22 C25 O2 -24.44(14)
O2 B3 C15 C7 42.8(2)
O2 B3 C15 C16 -80.61(18)
O2 B3 O1 C22 -9.41(18)
Se1 C1 C2 C3 179.63(13)
Se1 C1 C6 C5 179.38(13)
Se1 C7 C8 C9 -75.65(14)
Se1 C7 C15 B3 55.60(14)
Se1 C7 C15 C16 178.48(10)
